data_1576703
loop_
_publ_author_name
'Romano-deGea, Jan'
'Sinenko, Irina L.'
'P&#xe2;nzar, Peter M F'
'Neves Vieira, Adriana'
'Frederiksen, Lindsey E. K.'
'Glinkina, Kseniya'
'Fadaei-Tirani, Farzaneh'
'Scopelliti, Rosario'
'Kuttler, Fabien'
'Lau, Kelvin'
'Dyson, Paul J.'

_publ_section_title
;
 Unconventional chalcogen-containing azolylidene metal complexes as
 potential anticancer therapeutics.
;
_journal_issue 8
_journal_name_full 'Chemical science'
_journal_page_first 4296
_journal_page_last 4306
_journal_paper_doi 10.1039/d5sc05555e
_journal_volume 17
_journal_year 2026
_chemical_formula_moiety 'C9 H9 Au I N O'
_chemical_formula_sum 'C9 H9 Au I N O'
_chemical_formula_weight 471.04
_space_group_crystal_system orthorhombic
_space_group_IT_number 33
_space_group_name_Hall 'P 2c -2n'
_space_group_name_H-M_alt 'P n a 21'
_atom_sites_solution_hydrogens geom
_atom_sites_solution_primary dual
_atom_sites_solution_secondary difmap
_audit_creation_date 2024-10-31
_audit_creation_method
;
Olex2 1.5
(compiled 2024.02.16 svn.r378c4104 for OlexSys, GUI svn.r6928)
;
_audit_update_record
;
2024-10-31 deposited with the CCDC.	2025-12-29 downloaded from the CCDC.
;
_cell_angle_alpha 90
_cell_angle_beta 90
_cell_angle_gamma 90
_cell_formula_units_Z 12
_cell_length_a 6.92293(16)
_cell_length_b 28.2837(4)
_cell_length_c 16.3408(2)
_cell_measurement_reflns_used 9156
_cell_measurement_temperature 139.99(10)
_cell_measurement_theta_max 74.0310
_cell_measurement_theta_min 3.1140
_cell_volume 3199.63(10)
_computing_cell_refinement 'CrysAlisPro 1.171.43.141a (Rigaku OD, 2024)'
_computing_data_collection 'CrysAlisPro system (CCD 43.137a 64-bit (release 10-09-2024))'
_computing_data_reduction 'CrysAlisPro 1.171.43.141a (Rigaku OD, 2024)'
_computing_molecular_graphics 'Olex2 1.5 (Dolomanov et al., 2009)'
_computing_publication_material 'Olex2 1.5 (Dolomanov et al., 2009)'
_computing_structure_refinement 'ShelXL 2019/3 (Sheldrick, 2015)'
_computing_structure_solution 'ShelXT 2018/2 (Sheldrick, 2015)'
_diffrn_ambient_environment N~2~
_diffrn_ambient_temperature 139.99(10)
_diffrn_detector 'Hybrid Pixel Array Detector'
_diffrn_detector_area_resol_mean 10.0000
_diffrn_detector_type 'HyPix-Arc 150'
_diffrn_measured_fraction_theta_full 1.000
_diffrn_measured_fraction_theta_max 0.984
_diffrn_measurement_details
;
List of Runs (angles in degrees, time in seconds):

  # Type    Start    End  Width  t~exp~   \w     \q     \k     \f   Frames
#--------------------------------------------------------------------------
  1  \w    -62.00 -32.00   0.50    1.50    --  -70.49 125.00  90.00   60
  2  \w    -70.00 -44.00   0.50    1.50    --  -70.49   0.00 120.00   52
  3  \w    -66.00 -30.00   0.50    1.50    --  -66.76   0.00  90.00   72
  4  \w    -67.00 -36.00   0.50    1.50    --  -70.49   0.00  60.00   62
  5  \w    -69.00 -39.00   0.50    1.50    --  -70.49   0.00-150.00   60
  6  \w   -109.00 -42.00   0.50    1.50    --  -70.49 -15.00-150.00  134
  7  \w    -96.00 -40.00   0.50    1.50    --  -66.76 -15.00 -90.00  112
  8  \w     54.00 122.00   0.50    1.50    --   77.93  15.00 120.00  136
  9  \w     48.00 106.00   0.50    1.50    --   77.93   0.00  30.00  116
 10  \w     53.00  79.00   0.50    1.50    --   78.88  15.00 -30.00   52
 11  \w     97.00 124.00   0.50    1.50    --   78.88  15.00 -30.00   54
 12  \w     47.00 116.00   0.50    1.50    --   77.93  15.00 -90.00  138
 13  \w     62.00  88.00   0.50    1.50    --   66.04   0.00 -90.00   52
 14  \w     54.00  83.00   0.50    1.50    --   78.88 -95.00  60.00   58
 15  \w     39.00 100.00   0.50    1.50    --   77.93-125.00  30.00  122
 16  \w     33.00  59.00   0.50    1.50    --   66.04 -95.00  30.00   52
 17  \w     37.00  68.00   0.50    1.50    --   67.61 -95.00  60.00   62
 18  \w     34.00  65.00   0.50    1.50    --   66.04 -95.00 -30.00   62
 19  \w     35.00  74.00   0.50    1.50    --   67.61 -95.00 -60.00   78
 20  \w     33.00  72.00   0.50    1.50    --   66.04 -95.00-120.00   78
 21  \w     30.00  57.00   0.50    1.50    --   66.04 -95.00-150.00   54
 22  \w     44.00  70.00   0.50    1.50    --   77.93 -95.00-150.00   52
 23  \w     46.00  72.00   0.50    1.50    --   77.93 -95.00-180.00   52
 24  \w     36.00  62.00   0.50    1.50    --   77.93-125.00-150.00   52
 25  \w     28.00  75.00   0.50    1.50    --   66.04 -95.00 150.00   94
;
_diffrn_measurement_device 'four-circle diffractometer'
_diffrn_measurement_device_type 'XtaLAB Synergy R, DW system, HyPix-Arc 150'
_diffrn_measurement_method '\w scans'
_diffrn_orient_matrix_type 'CrysAlisPro convention (1999,Acta A55,543-557)'
_diffrn_orient_matrix_UB_11 -0.1323480000
_diffrn_orient_matrix_UB_12 -0.0091281000
_diffrn_orient_matrix_UB_13 -0.0741455000
_diffrn_orient_matrix_UB_21 -0.0278413000
_diffrn_orient_matrix_UB_22 -0.0515646000
_diffrn_orient_matrix_UB_23 0.0279584000
_diffrn_orient_matrix_UB_31 -0.1766150000
_diffrn_orient_matrix_UB_32 0.0150183000
_diffrn_orient_matrix_UB_33 0.0511112000
_diffrn_radiation_monochromator mirror
_diffrn_radiation_probe x-ray
_diffrn_radiation_type 'Cu K\a'
_diffrn_radiation_wavelength 1.54184
_diffrn_reflns_av_R_equivalents 0.0580
_diffrn_reflns_av_unetI/netI 0.0579
_diffrn_reflns_Laue_measured_fraction_full 1.000
_diffrn_reflns_Laue_measured_fraction_max 0.984
_diffrn_reflns_limit_h_max 7
_diffrn_reflns_limit_h_min -8
_diffrn_reflns_limit_k_max 33
_diffrn_reflns_limit_k_min -35
_diffrn_reflns_limit_l_max 20
_diffrn_reflns_limit_l_min -19
_diffrn_reflns_number 25185
_diffrn_reflns_point_group_measured_fraction_full 0.977
_diffrn_reflns_point_group_measured_fraction_max 0.938
_diffrn_reflns_theta_full 67.684
_diffrn_reflns_theta_max 74.815
_diffrn_reflns_theta_min 3.123
_diffrn_source 'Rotating-anode X-ray tube'
_diffrn_source_type 'Rigaku (Cu) X-ray Source'
_exptl_absorpt_coefficient_mu 48.340
_exptl_absorpt_correction_T_max 0.896
_exptl_absorpt_correction_T_min 0.063
_exptl_absorpt_correction_type gaussian
_exptl_absorpt_process_details
;
CrysAlisPro 1.171.43.141a (Rigaku Oxford Diffraction, 2024)
Numerical absorption correction based on Gaussian integration over
a multifaceted crystal model.
Empirical absorption correction using spherical harmonics
as implemented in SCALE3 ABSPACK scaling algorithm
;
_exptl_crystal_colour colourless
_exptl_crystal_colour_primary colourless
_exptl_crystal_density_diffrn 2.934
_exptl_crystal_description needle
_exptl_crystal_F_000 2520
_exptl_crystal_size_max 0.212
_exptl_crystal_size_mid 0.015
_exptl_crystal_size_min 0.008
_refine_diff_density_max 7.702
_refine_diff_density_min -5.737
_refine_diff_density_rms 0.479
_refine_ls_abs_structure_details
;
 Flack x determined using 1943 quotients [(I+)-(I-)]/[(I+)+(I-)]
 (Parsons, Flack and Wagner, Acta Cryst. B69 (2013) 249-259).
;
_refine_ls_abs_structure_Flack 0.029(13)
_refine_ls_extinction_method none
_refine_ls_goodness_of_fit_ref 1.136
_refine_ls_hydrogen_treatment constr
_refine_ls_matrix_type full
_refine_ls_number_parameters 355
_refine_ls_number_reflns 6178
_refine_ls_number_restraints 294
_refine_ls_restrained_S_all 1.111
_refine_ls_R_factor_all 0.0864
_refine_ls_R_factor_gt 0.0730
_refine_ls_shift/su_max 0.000
_refine_ls_shift/su_mean 0.000
_refine_ls_structure_factor_coef Fsqd
_refine_ls_weighting_details 'w=1/[\s^2^(Fo^2^)+407.4893P] where P=(Fo^2^+2Fc^2^)/3'
_refine_ls_weighting_scheme calc
_refine_ls_wR_factor_gt 0.1661
_refine_ls_wR_factor_ref 0.1725
_reflns_Friedel_coverage 0.839
_reflns_Friedel_fraction_full 0.952
_reflns_Friedel_fraction_max 0.888
_reflns_number_gt 5224
_reflns_number_total 6178
_reflns_threshold_expression 'I > 2\s(I)'
_cod_data_source_file d5sc05555e2.cif
_cod_data_source_block pp133
_cod_depositor_comments
;
The following automatic conversions were performed:

data item '_exptl_absorpt_correction_type' value 'Gaussian' was
changed to 'gaussian' in accordance with the
/home/data/users/saulius/crontab/automatic-downloads/rss-feeds/RSC/lib/dictionaries/cif_core.dic
dictionary named 'cif_core.dic' version 2.4.2 last updated on
2011-04-26.

Automatic conversion script
Id: cif_fix_values 8170 2020-07-09 18:12:32Z antanas 

 Adding full bibliography for 1576700--1576709.cif.
;
_cod_database_code 1576703
_shelx_shelxl_version_number 2019/3
_audit_contact_author 'Farzaneh Fadaei Tirani'
_chemical_oxdiff_formula 'C9 H9 Au I N O'
_shelx_space_group_comment
;
The symmetry employed for this shelxl refinement is uniquely defined
by the following loop, which should always be used as a source of
symmetry information in preference to the above space-group names.
They are only intended as comments.
;
_shelx_estimated_absorpt_t_max 0.698
_shelx_estimated_absorpt_t_min 0.035
_olex2_refinement_description
;
1. Fixed Uiso
 At 1.2 times of:
  All C(H) groups, All C(H,H) groups
 At 1.5 times of:
  All C(H,H,H) groups
2. Rigid body (RIGU) restrains
 All non-hydrogen atoms
 with sigma for 1-2 distances of 0.001 and sigma for 1-3 distances of 0.001
3.a Secondary CH2 refined with riding coordinates:
 C8(H8A,H8B), C17(H17A,H17B), C26(H26A,H26B)
3.b Aromatic/amide H refined with riding coordinates:
 C4(H4), C5(H5), C6(H6), C7(H7), C13(H13), C14(H14), C15(H15), C16(H16),
 C22(H22), C23(H23), C24(H24), C25(H25)
3.c Idealised Me refined as rotating group:
 C9(H9A,H9B,H9C), C18(H18A,H18B,H18C), C27(H27A,H27B,H27C)
;
_olex2_submission_special_instructions 'No special instructions were received'
_oxdiff_exptl_absorpt_empirical_details
;
Empirical correction (ABSPACK) includes:
- Absorption correction using spherical harmonics
- Frame scaling
- Detector area scaling
- B-factor correction
;
_oxdiff_exptl_absorpt_empirical_full_max 1.603
_oxdiff_exptl_absorpt_empirical_full_min 0.606

loop_
_space_group_symop_operation_xyz
'x, y, z'
'-x, -y, z+1/2'
'x+1/2, -y+1/2, z'
'-x+1/2, y+1/2, z+1/2'

loop_
_atom_site_label
_atom_site_type_symbol
_atom_site_fract_x
_atom_site_fract_y
_atom_site_fract_z
_atom_site_U_iso_or_equiv
_atom_site_adp_type
_atom_site_occupancy
_atom_site_site_symmetry_order
_atom_site_calc_flag
_atom_site_refinement_flags_posn
_atom_site_refinement_flags_adp
_atom_site_refinement_flags_occupancy
_atom_site_disorder_assembly
_atom_site_disorder_group
Au1 Au -0.1888(3) 0.42241(6) 0.70242(10) 0.0317(5) Uani 1 1 d . . . . .
Au2 Au 0.2775(3) 0.43039(6) 0.67838(8) 0.0282(4) Uani 1 1 d . . . . .
I1 I -0.2002(5) 0.50842(9) 0.65491(18) 0.0362(7) Uani 1 1 d . . . . .
I2 I 0.3159(5) 0.45001(10) 0.83017(17) 0.0367(8) Uani 1 1 d . . . . .
O1 O -0.214(5) 0.3209(9) 0.6704(19) 0.037(7) Uani 1 1 d . . . . .
O2 O 0.226(5) 0.3634(10) 0.5394(17) 0.033(7) Uani 1 1 d . . . . .
N1 N -0.132(7) 0.3310(12) 0.801(2) 0.033(7) Uani 1 1 d . . . . .
N2 N 0.290(6) 0.4341(12) 0.492(2) 0.028(6) Uani 1 1 d . . . . .
C1 C -0.189(8) 0.3542(15) 0.731(2) 0.034(9) Uani 1 1 d . . . . .
C2 C -0.154(8) 0.2823(14) 0.786(3) 0.034(10) Uani 1 1 d . . . . .
C3 C -0.207(7) 0.2773(13) 0.706(3) 0.025(7) Uani 1 1 d . . . . .
C4 C -0.211(8) 0.2336(13) 0.671(3) 0.044(13) Uani 1 1 d . . . . .
H4 H -0.232181 0.229951 0.613814 0.052 Uiso 1 1 calc R U . . .
C5 C -0.181(7) 0.1941(15) 0.721(3) 0.036(10) Uani 1 1 d . . . . .
H5 H -0.190982 0.163282 0.698208 0.043 Uiso 1 1 calc R U . . .
C6 C -0.139(6) 0.1993(14) 0.803(3) 0.027(8) Uani 1 1 d . . . . .
H6 H -0.130331 0.171953 0.836445 0.032 Uiso 1 1 calc R U . . .
C7 C -0.108(7) 0.2446(14) 0.839(3) 0.030(9) Uani 1 1 d . . . . .
H7 H -0.060503 0.248931 0.892769 0.036 Uiso 1 1 calc R U . . .
C8 C -0.083(8) 0.3541(14) 0.876(2) 0.034(8) Uani 1 1 d . . . . .
H8A H -0.062301 0.388192 0.865041 0.041 Uiso 1 1 calc R U . . .
H8B H 0.038713 0.340789 0.897287 0.041 Uiso 1 1 calc R U . . .
C9 C -0.247(9) 0.3483(18) 0.942(3) 0.045(12) Uani 1 1 d . . . . .
H9A H -0.364581 0.364083 0.922912 0.068 Uiso 1 1 calc R U . . .
H9B H -0.204573 0.362481 0.993539 0.068 Uiso 1 1 calc R U . . .
H9C H -0.273236 0.314574 0.950304 0.068 Uiso 1 1 calc R U . . .
C10 C 0.260(6) 0.4090(13) 0.559(2) 0.019(6) Uani 1 1 d . . . . .
C11 C 0.289(8) 0.4034(15) 0.425(2) 0.031(10) Uani 1 1 d . . . . .
C12 C 0.239(7) 0.3599(15) 0.457(2) 0.025(8) Uani 1 1 d . . . . .
C13 C 0.215(9) 0.3207(17) 0.410(3) 0.044(14) Uani 1 1 d . . . . .
H13 H 0.180647 0.290876 0.432601 0.053 Uiso 1 1 calc R U . . .
C14 C 0.242(8) 0.3268(15) 0.330(3) 0.034(10) Uani 1 1 d . . . . .
H14 H 0.222096 0.300246 0.295145 0.040 Uiso 1 1 calc R U . . .
C15 C 0.296(8) 0.3688(15) 0.293(3) 0.037(11) Uani 1 1 d . . . . .
H15 H 0.311529 0.370209 0.235364 0.044 Uiso 1 1 calc R U . . .
C16 C 0.329(9) 0.4096(16) 0.341(3) 0.041(12) Uani 1 1 d . . . . .
H16 H 0.373696 0.438624 0.318170 0.050 Uiso 1 1 calc R U . . .
C17 C 0.352(6) 0.4832(14) 0.489(3) 0.025(7) Uani 1 1 d . . . . .
H17A H 0.381889 0.493901 0.545442 0.030 Uiso 1 1 calc R U . . .
H17B H 0.472504 0.485542 0.456491 0.030 Uiso 1 1 calc R U . . .
C18 C 0.207(7) 0.5139(16) 0.454(3) 0.034(9) Uani 1 1 d . . . . .
H18A H 0.168754 0.501807 0.400059 0.051 Uiso 1 1 calc R U . . .
H18B H 0.259796 0.545890 0.447824 0.051 Uiso 1 1 calc R U . . .
H18C H 0.093739 0.514918 0.489871 0.051 Uiso 1 1 calc R U . . .
Au3 Au 0.7535(3) 0.25826(5) 0.16208(10) 0.0255(4) Uani 1 1 d . . . . .
I3 I 0.7635(5) 0.19203(10) 0.05595(16) 0.0309(7) Uani 1 1 d . . . . .
O3 O 0.727(4) 0.2926(9) 0.3274(18) 0.022(6) Uani 1 1 d . . . . .
N3 N 0.789(6) 0.3526(12) 0.251(2) 0.031(6) Uani 1 1 d . . . . .
C19 C 0.753(11) 0.3066(16) 0.252(3) 0.058(19) Uani 1 1 d . . . . .
C20 C 0.779(7) 0.3714(13) 0.330(3) 0.026(8) Uani 1 1 d . . . . .
C21 C 0.737(6) 0.3324(14) 0.379(3) 0.023(8) Uani 1 1 d . . . . .
C22 C 0.717(9) 0.3368(15) 0.464(3) 0.039(13) Uani 1 1 d . . . . .
H22 H 0.687880 0.310501 0.497993 0.047 Uiso 1 1 calc R U . . .
C23 C 0.741(11) 0.3820(16) 0.496(3) 0.06(2) Uani 1 1 d . . . . .
H23 H 0.719163 0.387333 0.552462 0.070 Uiso 1 1 calc R U . . .
C24 C 0.798(8) 0.4201(15) 0.446(3) 0.038(11) Uani 1 1 d . . . . .
H24 H 0.828981 0.449503 0.470809 0.046 Uiso 1 1 calc R U . . .
C25 C 0.810(7) 0.4159(14) 0.361(3) 0.029(9) Uani 1 1 d . . . . .
H25 H 0.838359 0.442148 0.326340 0.034 Uiso 1 1 calc R U . . .
C26 C 0.847(7) 0.3798(14) 0.176(3) 0.035(7) Uani 1 1 d . . . . .
H26A H 0.966596 0.397827 0.187947 0.042 Uiso 1 1 calc R U . . .
H26B H 0.874924 0.357475 0.131219 0.042 Uiso 1 1 calc R U . . .
C27 C 0.698(7) 0.4119(15) 0.151(3) 0.039(10) Uani 1 1 d . . . . .
H27A H 0.727037 0.423772 0.096081 0.059 Uiso 1 1 calc R U . . .
H27B H 0.692008 0.438522 0.189457 0.059 Uiso 1 1 calc R U . . .
H27C H 0.573688 0.395432 0.150525 0.059 Uiso 1 1 calc R U . . .

loop_
_atom_site_aniso_label
_atom_site_aniso_U_11
_atom_site_aniso_U_22
_atom_site_aniso_U_33
_atom_site_aniso_U_23
_atom_site_aniso_U_13
_atom_site_aniso_U_12
Au1 0.0573(12) 0.0199(8) 0.0179(8) -0.0010(6) -0.0040(9) -0.0012(9)
Au2 0.0517(11) 0.0201(7) 0.0128(8) -0.0017(6) -0.0002(8) 0.0006(8)
I1 0.061(2) 0.0192(12) 0.0283(14) 0.0004(11) 0.0033(16) -0.0009(12)
I2 0.062(2) 0.0304(14) 0.0181(13) -0.0056(11) -0.0028(14) -0.0033(15)
O1 0.07(2) 0.019(7) 0.019(7) -0.005(6) -0.003(9) 0.003(7)
O2 0.06(2) 0.025(7) 0.016(7) -0.003(5) 0.000(8) -0.009(9)
N1 0.06(2) 0.020(7) 0.019(7) -0.003(5) 0.001(9) -0.005(7)
N2 0.041(18) 0.024(6) 0.019(7) -0.003(5) 0.009(7) -0.001(7)
C1 0.06(3) 0.019(6) 0.018(8) -0.005(5) 0.002(11) -0.002(6)
C2 0.06(3) 0.020(7) 0.024(7) -0.003(5) -0.008(11) -0.003(7)
C3 0.03(2) 0.019(6) 0.023(7) -0.004(5) -0.002(9) 0.001(7)
C4 0.08(4) 0.019(7) 0.031(9) -0.007(6) -0.023(13) 0.009(8)
C5 0.05(3) 0.022(7) 0.039(11) -0.001(7) -0.023(13) 0.002(9)
C6 0.02(2) 0.022(7) 0.037(11) 0.001(8) -0.016(12) 0.002(9)
C7 0.04(2) 0.023(8) 0.029(9) 0.003(6) -0.005(12) -0.006(8)
C8 0.06(2) 0.019(12) 0.020(8) -0.003(8) -0.002(10) 0.001(13)
C9 0.07(3) 0.04(3) 0.019(12) -0.004(15) 0.003(16) 0.00(2)
C10 0.014(17) 0.024(7) 0.018(6) -0.004(5) 0.004(6) -0.001(8)
C11 0.05(3) 0.023(7) 0.018(6) -0.002(5) 0.005(8) 0.004(9)
C12 0.04(2) 0.023(7) 0.016(7) -0.002(5) -0.002(8) 0.004(9)
C13 0.09(4) 0.027(8) 0.019(8) -0.006(6) 0.003(11) -0.006(13)
C14 0.06(3) 0.026(10) 0.018(8) -0.005(7) -0.001(11) 0.002(13)
C15 0.06(3) 0.026(10) 0.020(8) -0.005(7) 0.003(11) 0.002(13)
C16 0.08(3) 0.027(10) 0.018(7) -0.004(6) 0.008(9) -0.005(14)
C17 0.025(16) 0.023(7) 0.027(14) -0.003(7) 0.009(12) 0.002(8)
C18 0.030(19) 0.031(12) 0.04(2) 0.005(15) 0.006(17) 0.005(12)
Au3 0.0392(9) 0.0230(7) 0.0143(7) 0.0013(7) 0.0007(7) -0.0006(7)
I3 0.0414(18) 0.0294(14) 0.0220(13) -0.0078(11) 0.0026(13) -0.0035(13)
O3 0.028(16) 0.015(6) 0.025(7) 0.003(5) -0.005(8) -0.005(7)
N3 0.051(19) 0.015(7) 0.027(7) 0.003(5) 0.002(8) -0.006(8)
C19 0.13(5) 0.018(7) 0.025(7) 0.002(5) 0.005(10) -0.020(13)
C20 0.04(2) 0.015(6) 0.028(7) 0.002(5) 0.001(8) -0.007(8)
C21 0.03(2) 0.015(7) 0.026(6) 0.002(5) -0.002(8) -0.006(9)
C22 0.07(4) 0.020(9) 0.026(6) 0.001(6) 0.004(9) -0.012(14)
C23 0.12(6) 0.024(10) 0.028(9) -0.003(7) 0.018(15) -0.025(17)
C24 0.07(3) 0.019(9) 0.030(9) -0.001(7) 0.011(12) -0.011(14)
C25 0.04(3) 0.018(7) 0.030(9) 0.000(6) 0.011(12) -0.012(10)
C26 0.053(18) 0.022(11) 0.031(9) 0.009(9) 0.006(11) 0.000(12)
C27 0.05(2) 0.026(17) 0.04(2) 0.014(15) 0.007(14) 0.002(16)

loop_
_atom_type_symbol
_atom_type_description
_atom_type_scat_dispersion_real
_atom_type_scat_dispersion_imag
_atom_type_scat_source
C C 0.0181 0.0091 'International Tables Vol C Tables 4.2.6.8 and 6.1.1.4'
H H 0.0000 0.0000 'International Tables Vol C Tables 4.2.6.8 and 6.1.1.4'
Au Au -4.4197 7.2980 'International Tables Vol C Tables 4.2.6.8 and 6.1.1.4'
I I -0.3257 6.8362 'International Tables Vol C Tables 4.2.6.8 and 6.1.1.4'
N N 0.0311 0.0180 'International Tables Vol C Tables 4.2.6.8 and 6.1.1.4'
O O 0.0492 0.0322 'International Tables Vol C Tables 4.2.6.8 and 6.1.1.4'

loop_
_exptl_crystal_face_index_h
_exptl_crystal_face_index_k
_exptl_crystal_face_index_l
_exptl_crystal_face_perp_dist
0 1 0 0.0060
0 -1 0 0.0060
0 0 1 0.0042
0 0 -1 0.0042
-1 0 0 0.1061
1 0 0 0.1061
0 1 -1 0.0042
0 -1 1 0.0042

loop_
_geom_angle_atom_site_label_1
_geom_angle_atom_site_label_2
_geom_angle_atom_site_label_3
_geom_angle
_geom_angle_site_symmetry_1
_geom_angle_site_symmetry_3
_geom_angle_publ_flag
I1 Au1 Au2 85.86(10) . . ?
C1 Au1 Au2 95.6(16) . . ?
C1 Au1 I1 175.5(12) . . ?
I2 Au2 Au1 90.05(10) . . ?
C10 Au2 Au1 92.0(11) . . ?
C10 Au2 I2 174.7(11) . . ?
C3 O1 C1 108(3) . . ?
C10 O2 C12 107(3) . . ?
C1 N1 C2 107(3) . . ?
C1 N1 C8 124(4) . . ?
C2 N1 C8 129(4) . . ?
C10 N2 C11 108(3) . . ?
C10 N2 C17 125(3) . . ?
C11 N2 C17 125(3) . . ?
O1 C1 Au1 120(3) . . ?
O1 C1 N1 108(3) . . ?
N1 C1 Au1 131(3) . . ?
C3 C2 N1 107(4) . . ?
C3 C2 C7 125(4) . . ?
C7 C2 N1 128(4) . . ?
O1 C3 C2 109(3) . . ?
C4 C3 O1 130(4) . . ?
C4 C3 C2 120(4) . . ?
C3 C4 H4 120.8 . . ?
C3 C4 C5 118(4) . . ?
C5 C4 H4 120.8 . . ?
C4 C5 H5 119.5 . . ?
C6 C5 C4 121(4) . . ?
C6 C5 H5 119.5 . . ?
C5 C6 H6 119.1 . . ?
C5 C6 C7 122(4) . . ?
C7 C6 H6 119.1 . . ?
C2 C7 C6 113(4) . . ?
C2 C7 H7 123.3 . . ?
C6 C7 H7 123.3 . . ?
N1 C8 H8A 109.3 . . ?
N1 C8 H8B 109.3 . . ?
N1 C8 C9 112(4) . . ?
H8A C8 H8B 107.9 . . ?
C9 C8 H8A 109.3 . . ?
C9 C8 H8B 109.3 . . ?
C8 C9 H9A 109.5 . . ?
C8 C9 H9B 109.5 . . ?
C8 C9 H9C 109.5 . . ?
H9A C9 H9B 109.5 . . ?
H9A C9 H9C 109.5 . . ?
H9B C9 H9C 109.5 . . ?
O2 C10 Au2 121(3) . . ?
N2 C10 Au2 129(3) . . ?
N2 C10 O2 110(3) . . ?
N2 C11 C16 133(4) . . ?
C12 C11 N2 105(3) . . ?
C12 C11 C16 122(4) . . ?
O2 C12 C11 109(4) . . ?
O2 C12 C13 128(4) . . ?
C13 C12 C11 123(4) . . ?
C12 C13 H13 122.2 . . ?
C14 C13 C12 116(4) . . ?
C14 C13 H13 122.2 . . ?
C13 C14 H14 117.5 . . ?
C13 C14 C15 125(4) . . ?
C15 C14 H14 117.5 . . ?
C14 C15 H15 119.7 . . ?
C14 C15 C16 121(4) . . ?
C16 C15 H15 119.7 . . ?
C11 C16 H16 123.1 . . ?
C15 C16 C11 114(4) . . ?
C15 C16 H16 123.1 . . ?
N2 C17 H17A 109.2 . . ?
N2 C17 H17B 109.2 . . ?
H17A C17 H17B 107.9 . . ?
C18 C17 N2 112(4) . . ?
C18 C17 H17A 109.2 . . ?
C18 C17 H17B 109.2 . . ?
C17 C18 H18A 109.5 . . ?
C17 C18 H18B 109.5 . . ?
C17 C18 H18C 109.5 . . ?
H18A C18 H18B 109.5 . . ?
H18A C18 H18C 109.5 . . ?
H18B C18 H18C 109.5 . . ?
C19 Au3 I3 175.6(15) . . ?
C19 O3 C21 109(3) . . ?
C19 N3 C20 111(4) . . ?
C19 N3 C26 124(4) . . ?
C20 N3 C26 125(3) . . ?
O3 C19 Au3 119(3) . . ?
O3 C19 N3 109(4) . . ?
N3 C19 Au3 131(4) . . ?
N3 C20 C21 104(3) . . ?
C25 C20 N3 133(4) . . ?
C25 C20 C21 123(4) . . ?
C20 C21 O3 107(3) . . ?
C22 C21 O3 132(3) . . ?
C22 C21 C20 122(4) . . ?
C21 C22 H22 121.9 . . ?
C23 C22 C21 116(4) . . ?
C23 C22 H22 121.9 . . ?
C22 C23 H23 119.3 . . ?
C22 C23 C24 121(5) . . ?
C24 C23 H23 119.3 . . ?
C23 C24 H24 119.1 . . ?
C25 C24 C23 122(4) . . ?
C25 C24 H24 119.1 . . ?
C20 C25 C24 116(4) . . ?
C20 C25 H25 122.1 . . ?
C24 C25 H25 122.1 . . ?
N3 C26 H26A 109.3 . . ?
N3 C26 H26B 109.3 . . ?
H26A C26 H26B 108.0 . . ?
C27 C26 N3 112(4) . . ?
C27 C26 H26A 109.3 . . ?
C27 C26 H26B 109.3 . . ?
C26 C27 H27A 109.5 . . ?
C26 C27 H27B 109.5 . . ?
C26 C27 H27C 109.5 . . ?
H27A C27 H27B 109.5 . . ?
H27A C27 H27C 109.5 . . ?
H27B C27 H27C 109.5 . . ?

loop_
_geom_bond_atom_site_label_1
_geom_bond_atom_site_label_2
_geom_bond_distance
_geom_bond_site_symmetry_2
_geom_bond_publ_flag
Au1 Au2 3.260(3) . ?
Au1 I1 2.555(3) . ?
Au1 C1 1.99(4) . ?
Au2 I2 2.556(3) . ?
Au2 C10 2.05(4) . ?
O1 C1 1.38(5) . ?
O1 C3 1.36(5) . ?
O2 C10 1.35(5) . ?
O2 C12 1.35(5) . ?
N1 C1 1.38(5) . ?
N1 C2 1.41(5) . ?
N1 C8 1.43(5) . ?
N2 C10 1.33(5) . ?
N2 C11 1.39(5) . ?
N2 C17 1.45(5) . ?
C2 C3 1.37(6) . ?
C2 C7 1.41(6) . ?
C3 C4 1.36(5) . ?
C4 H4 0.9500 . ?
C4 C5 1.40(6) . ?
C5 H5 0.9500 . ?
C5 C6 1.38(6) . ?
C6 H6 0.9500 . ?
C6 C7 1.43(6) . ?
C7 H7 0.9500 . ?
C8 H8A 0.9900 . ?
C8 H8B 0.9900 . ?
C8 C9 1.57(7) . ?
C9 H9A 0.9800 . ?
C9 H9B 0.9800 . ?
C9 H9C 0.9800 . ?
C11 C12 1.38(6) . ?
C11 C16 1.42(6) . ?
C12 C13 1.36(6) . ?
C13 H13 0.9500 . ?
C13 C14 1.34(6) . ?
C14 H14 0.9500 . ?
C14 C15 1.38(6) . ?
C15 H15 0.9500 . ?
C15 C16 1.41(6) . ?
C16 H16 0.9500 . ?
C17 H17A 0.9900 . ?
C17 H17B 0.9900 . ?
C17 C18 1.45(6) . ?
C18 H18A 0.9800 . ?
C18 H18B 0.9800 . ?
C18 H18C 0.9800 . ?
Au3 I3 2.554(3) . ?
Au3 C19 2.00(5) . ?
O3 C19 1.31(6) . ?
O3 C21 1.41(5) . ?
N3 C19 1.33(5) . ?
N3 C20 1.39(5) . ?
N3 C26 1.50(5) . ?
C20 C21 1.40(5) . ?
C20 C25 1.37(5) . ?
C21 C22 1.39(5) . ?
C22 H22 0.9500 . ?
C22 C23 1.39(6) . ?
C23 H23 0.9500 . ?
C23 C24 1.41(6) . ?
C24 H24 0.9500 . ?
C24 C25 1.40(6) . ?
C25 H25 0.9500 . ?
C26 H26A 0.9900 . ?
C26 H26B 0.9900 . ?
C26 C27 1.43(6) . ?
C27 H27A 0.9800 . ?
C27 H27B 0.9800 . ?
C27 H27C 0.9800 . ?

loop_
_geom_torsion_atom_site_label_1
_geom_torsion_atom_site_label_2
_geom_torsion_atom_site_label_3
_geom_torsion_atom_site_label_4
_geom_torsion
_geom_torsion_site_symmetry_1
_geom_torsion_site_symmetry_2
_geom_torsion_site_symmetry_3
_geom_torsion_site_symmetry_4
_geom_torsion_publ_flag
O1 C3 C4 C5 173(5) . . . . ?
O2 C12 C13 C14 -178(5) . . . . ?
N1 C2 C3 O1 2(6) . . . . ?
N1 C2 C3 C4 170(5) . . . . ?
N1 C2 C7 C6 -177(5) . . . . ?
N2 C11 C12 O2 -5(6) . . . . ?
N2 C11 C12 C13 177(5) . . . . ?
N2 C11 C16 C15 -175(6) . . . . ?
C1 O1 C3 C2 -8(6) . . . . ?
C1 O1 C3 C4 -175(6) . . . . ?
C1 N1 C2 C3 5(6) . . . . ?
C1 N1 C2 C7 178(5) . . . . ?
C1 N1 C8 C9 106(5) . . . . ?
C2 N1 C1 Au1 -177(4) . . . . ?
C2 N1 C1 O1 -10(6) . . . . ?
C2 N1 C8 C9 -66(7) . . . . ?
C2 C3 C4 C5 8(8) . . . . ?
C3 O1 C1 Au1 180(3) . . . . ?
C3 O1 C1 N1 11(6) . . . . ?
C3 C2 C7 C6 -6(8) . . . . ?
C3 C4 C5 C6 -4(8) . . . . ?
C4 C5 C6 C7 -5(8) . . . . ?
C5 C6 C7 C2 9(7) . . . . ?
C7 C2 C3 O1 -171(5) . . . . ?
C7 C2 C3 C4 -3(9) . . . . ?
C8 N1 C1 Au1 10(8) . . . . ?
C8 N1 C1 O1 177(5) . . . . ?
C8 N1 C2 C3 178(5) . . . . ?
C8 N1 C2 C7 -9(9) . . . . ?
C10 O2 C12 C11 3(5) . . . . ?
C10 O2 C12 C13 -180(5) . . . . ?
C10 N2 C11 C12 6(5) . . . . ?
C10 N2 C11 C16 -174(6) . . . . ?
C10 N2 C17 C18 -115(5) . . . . ?
C11 N2 C10 Au2 171(3) . . . . ?
C11 N2 C10 O2 -4(5) . . . . ?
C11 N2 C17 C18 78(6) . . . . ?
C11 C12 C13 C14 0(9) . . . . ?
C12 O2 C10 Au2 -175(3) . . . . ?
C12 O2 C10 N2 1(5) . . . . ?
C12 C11 C16 C15 5(8) . . . . ?
C12 C13 C14 C15 2(9) . . . . ?
C13 C14 C15 C16 0(9) . . . . ?
C14 C15 C16 C11 -4(8) . . . . ?
C16 C11 C12 O2 175(5) . . . . ?
C16 C11 C12 C13 -3(9) . . . . ?
C17 N2 C10 Au2 3(7) . . . . ?
C17 N2 C10 O2 -173(4) . . . . ?
C17 N2 C11 C12 174(4) . . . . ?
C17 N2 C11 C16 -6(9) . . . . ?
O3 C21 C22 C23 178(5) . . . . ?
N3 C20 C21 O3 1(5) . . . . ?
N3 C20 C21 C22 179(5) . . . . ?
N3 C20 C25 C24 -176(5) . . . . ?
C19 O3 C21 C20 -3(6) . . . . ?
C19 O3 C21 C22 179(6) . . . . ?
C19 N3 C20 C21 1(6) . . . . ?
C19 N3 C20 C25 178(6) . . . . ?
C19 N3 C26 C27 111(6) . . . . ?
C20 N3 C19 Au3 -177(5) . . . . ?
C20 N3 C19 O3 -3(7) . . . . ?
C20 N3 C26 C27 -73(6) . . . . ?
C20 C21 C22 C23 0(8) . . . . ?
C21 O3 C19 Au3 179(4) . . . . ?
C21 O3 C19 N3 4(7) . . . . ?
C21 C20 C25 C24 0(8) . . . . ?
C21 C22 C23 C24 -5(10) . . . . ?
C22 C23 C24 C25 8(10) . . . . ?
C23 C24 C25 C20 -5(8) . . . . ?
C25 C20 C21 O3 -176(4) . . . . ?
C25 C20 C21 C22 2(8) . . . . ?
C26 N3 C19 Au3 -1(10) . . . . ?
C26 N3 C19 O3 173(4) . . . . ?
C26 N3 C20 C21 -175(4) . . . . ?
C26 N3 C20 C25 1(9) . . . . ?

loop_
_exptl_oxdiff_crystal_face_indexfrac_h
_exptl_oxdiff_crystal_face_indexfrac_k
_exptl_oxdiff_crystal_face_indexfrac_l
_exptl_oxdiff_crystal_face_x
_exptl_oxdiff_crystal_face_y
_exptl_oxdiff_crystal_face_z
0.0009 0.9998 0.0002 -0.0093 -0.0516 0.0149
-0.0009 -0.9998 -0.0002 0.0093 0.0516 -0.0149
-0.0003 -0.0018 0.9996 -0.0741 0.0280 0.0511
0.0003 0.0018 -0.9996 0.0741 -0.0280 -0.0511
-0.9997 0.0129 -0.0019 0.1323 0.0271 0.1767
0.9997 -0.0129 0.0019 -0.1323 -0.0271 -0.1767
0.0011 1.0015 -0.9994 0.0648 -0.0796 -0.0362
-0.0011 -1.0015 0.9994 -0.0648 0.0796 0.0362
